data_1559648
loop_
_publ_author_name
'Jornet-Moll\'a, Ver\'onica'
'Gim\'enez-Saiz, Carlos'
'Ca\~nadillas-Delgado, Laura'
'Yufit, Dmitry S.'
'Howard, Judith A. K.'
'Romero, Francisco M.'

_publ_section_title
;
 Interplay between spin crossover and proton migration along short strong
 hydrogen bonds.
;
_journal_issue 3
_journal_name_full 'Chemical science'
_journal_page_first 1038
_journal_page_last 1053
_journal_paper_doi 10.1039/d0sc04918b
_journal_volume 12
_journal_year 2020
_chemical_formula_moiety 'C22 H18 Fe N10 2+, C12 H9 N2 O6 1-, C6 H4 N O3 1-, 5(H2 O)'
_chemical_formula_sum 'C40 H41 Fe N13 O14'
_chemical_formula_weight 983.71
_space_group_crystal_system triclinic
_space_group_IT_number 2
_space_group_name_Hall '-P 1'
_space_group_name_H-M_alt 'P -1'
_atom_sites_solution_hydrogens difmap
_atom_sites_solution_primary difmap
_atom_sites_solution_secondary difmap
_audit_creation_method SHELXL-2018/3
_audit_update_record
;
2020-02-21 deposited with the CCDC.	2020-11-23 downloaded from the CCDC.
;
_cell_angle_alpha 73.5194(17)
_cell_angle_beta 85.7393(18)
_cell_angle_gamma 69.1085(18)
_cell_formula_units_Z 2
_cell_length_a 9.9726(3)
_cell_length_b 13.6198(4)
_cell_length_c 17.4815(5)
_cell_measurement_reflns_used 3662
_cell_measurement_temperature 240(1)
_cell_measurement_theta_max 60.124
_cell_measurement_theta_min 5.312
_cell_volume 2126.23(11)
_computing_cell_refinement 'PFIND and DIRAX programs'
_computing_data_collection 'The NOMAD software from ILL '
_computing_data_reduction 'RETREAT and RAFD19 programs'
_computing_structure_refinement 'SHELXL-2018/3 (Sheldrick, 2018)'
_computing_structure_solution 'SHELXS-97 (Sheldrick, 1997)'
_diffrn_ambient_temperature 240(1)
_diffrn_detector_area_resol_mean '1.56 mm vert. 2.5 mm hor.'
_diffrn_measured_fraction_theta_full 0.852
_diffrn_measured_fraction_theta_max 0.851
_diffrn_measurement_device_type 'D19 position-sensitive detector diffractometer'
_diffrn_measurement_method 'omega step-scans'
_diffrn_radiation_monochromator 'copper 220'
_diffrn_radiation_type neutrons
_diffrn_radiation_wavelength 1.45510
_diffrn_reflns_av_R_equivalents 0.0473
_diffrn_reflns_av_unetI/netI 0.0362
_diffrn_reflns_Laue_measured_fraction_full 0.852
_diffrn_reflns_Laue_measured_fraction_max 0.851
_diffrn_reflns_limit_h_max 2
_diffrn_reflns_limit_h_min -10
_diffrn_reflns_limit_k_max 16
_diffrn_reflns_limit_k_min -16
_diffrn_reflns_limit_l_max 20
_diffrn_reflns_limit_l_min -20
_diffrn_reflns_number 12723
_diffrn_reflns_point_group_measured_fraction_full 0.852
_diffrn_reflns_point_group_measured_fraction_max 0.851
_diffrn_reflns_theta_full 60.773
_diffrn_reflns_theta_max 60.773
_diffrn_reflns_theta_min 4.481
_diffrn_source 'neutron source'
_diffrn_source_power 57MW
_diffrn_source_type 'ILL High Flux Reactor, beam H11'
_exptl_absorpt_coefficient_mu 0.190
_exptl_absorpt_correction_type numerical
_exptl_absorpt_process_details
; 
Absorption corretion done through d19face, d19abs and d19abscan 
programs from ILL
;
_exptl_crystal_colour light-red
_exptl_crystal_density_diffrn 1.536
_exptl_crystal_description cube
_exptl_crystal_F_000 650
_exptl_crystal_preparation 'Magnetic properties'
_exptl_crystal_recrystallization_method 'Re-crystallisation from solvent: MeOH/H2O'
_exptl_crystal_size_max 1.85
_exptl_crystal_size_mid 1.50
_exptl_crystal_size_min 0.7
_refine_diff_density_max 0.661
_refine_diff_density_min -0.913
_refine_diff_density_rms 0.166
_refine_ls_extinction_method none
_refine_ls_goodness_of_fit_ref 1.120
_refine_ls_hydrogen_treatment refall
_refine_ls_matrix_type full
_refine_ls_number_parameters 982
_refine_ls_number_reflns 6543
_refine_ls_number_restraints 0
_refine_ls_restrained_S_all 1.120
_refine_ls_R_factor_all 0.0566
_refine_ls_R_factor_gt 0.0500
_refine_ls_shift/su_max 0.000
_refine_ls_shift/su_mean 0.000
_refine_ls_structure_factor_coef Fsqd
_refine_ls_weighting_details 'w=1/[\s^2^(Fo^2^)+(0.0660P)^2^+14.4346P] where P=(Fo^2^+2Fc^2^)/3'
_refine_ls_weighting_scheme calc
_refine_ls_wR_factor_gt 0.1285
_refine_ls_wR_factor_ref 0.1336
_reflns_Friedel_coverage 0.000
_reflns_number_gt 5783
_reflns_number_total 6543
_reflns_threshold_expression 'I > 2\s(I)'
_cod_data_source_file d0sc04918b2.cif
_cod_data_source_block Fe_bpp_Noxid_NHoxid_Neutrons_240K
_cod_depositor_comments
;Adding full bibliography for 1559642--1559653.cif.

 Adding full bibliography for 1559642--1559653.cif.
;
_cod_database_code 1559648
_shelx_shelxl_version_number 2018/3
_shelx_space_group_comment
;
The symmetry employed for this shelxl refinement is uniquely defined
by the following loop, which should always be used as a source of
symmetry information in preference to the above space-group names.
They are only intended as comments.
;

loop_
_space_group_symop_operation_xyz
'x, y, z'
'-x, -y, -z'

loop_
_atom_site_label
_atom_site_type_symbol
_atom_site_fract_x
_atom_site_fract_y
_atom_site_fract_z
_atom_site_U_iso_or_equiv
_atom_site_adp_type
_atom_site_occupancy
_atom_site_site_symmetry_order
_atom_site_calc_flag
_atom_site_refinement_flags_posn
_atom_site_refinement_flags_adp
_atom_site_refinement_flags_occupancy
_atom_site_disorder_assembly
_atom_site_disorder_group
Fe1 Fe 0.03334(17) 0.54400(11) 0.23265(8) 0.0255(3) Uani 1 1 d . . . . .
N1 N 0.1639(2) 0.49411(14) 0.41094(10) 0.0339(4) Uani 1 1 d . . . . .
H1N H 0.1911(6) 0.5629(5) 0.3948(3) 0.0482(12) Uani 1 1 d . . . . .
N2 N 0.09614(18) 0.47456(13) 0.35696(9) 0.0297(3) Uani 1 1 d . . . . .
N3 N -0.04422(18) 0.41251(13) 0.27300(9) 0.0295(3) Uani 1 1 d . . . . .
N4 N -0.07839(19) 0.54457(14) 0.12963(9) 0.0333(4) Uani 1 1 d . . . . .
N5 N -0.1054(2) 0.60014(16) 0.05255(10) 0.0388(4) Uani 1 1 d . . . . .
H5N H -0.0668(7) 0.6618(5) 0.0262(3) 0.0559(14) Uani 1 1 d . . . . .
N6 N -0.25884(19) 0.69040(15) 0.30785(9) 0.0327(4) Uani 1 1 d . . . . .
H6N H -0.2998(6) 0.6295(5) 0.3297(3) 0.0477(12) Uani 1 1 d . . . . .
N7 N -0.14595(18) 0.67725(12) 0.26004(9) 0.0285(3) Uani 1 1 d . . . . .
N8 N 0.08000(18) 0.68673(12) 0.17742(9) 0.0268(3) Uani 1 1 d . . . . .
N9 N 0.24140(18) 0.48850(12) 0.17918(9) 0.0288(3) Uani 1 1 d . . . . .
N10 N 0.34238(19) 0.39524(13) 0.17331(10) 0.0326(4) Uani 1 1 d . . . . .
H10N H 0.3330(6) 0.3208(4) 0.2054(3) 0.0470(12) Uani 1 1 d . . . . .
C1 C 0.1710(3) 0.4230(2) 0.48331(14) 0.0393(6) Uani 1 1 d . . . . .
H1 H 0.2200(8) 0.4292(6) 0.5329(3) 0.0666(16) Uani 1 1 d . . . . .
C2 C 0.1041(3) 0.3523(2) 0.47639(14) 0.0372(6) Uani 1 1 d . . . . .
H2 H 0.0892(8) 0.2869(5) 0.5225(3) 0.0627(15) Uani 1 1 d . . . . .
C3 C 0.0589(3) 0.38806(17) 0.39607(12) 0.0290(5) Uani 1 1 d . . . . .
C4 C -0.0241(3) 0.35426(17) 0.35010(13) 0.0288(5) Uani 1 1 d . . . . .
C5 C -0.0829(3) 0.27329(19) 0.38055(15) 0.0359(5) Uani 1 1 d . . . . .
H5 H -0.0668(7) 0.2273(5) 0.4426(3) 0.0572(14) Uani 1 1 d . . . . .
C6 C -0.1655(3) 0.2544(2) 0.32922(17) 0.0403(6) Uani 1 1 d . . . . .
H6 H -0.2133(8) 0.1933(5) 0.3508(4) 0.0647(16) Uani 1 1 d . . . . .
C7 C -0.1863(3) 0.3159(2) 0.24969(16) 0.0384(6) Uani 1 1 d . . . . .
H7 H -0.2508(8) 0.3029(5) 0.2095(4) 0.0658(16) Uani 1 1 d . . . . .
C8 C -0.1231(3) 0.39474(18) 0.22339(13) 0.0305(5) Uani 1 1 d . . . . .
C9 C -0.1368(3) 0.46700(19) 0.14244(13) 0.0321(5) Uani 1 1 d . . . . .
C10 C -0.2013(3) 0.4726(2) 0.07250(16) 0.0437(6) Uani 1 1 d . . . . .
H10 H -0.2554(8) 0.4220(7) 0.0624(5) 0.0751(19) Uani 1 1 d . . . . .
C11 C -0.1790(3) 0.5595(3) 0.01625(15) 0.0468(7) Uani 1 1 d . . . . .
H11 H -0.2061(8) 0.5945(7) -0.0467(3) 0.076(2) Uani 1 1 d . . . . .
C12 C -0.3142(3) 0.7936(2) 0.31402(15) 0.0369(6) Uani 1 1 d . . . . .
H12 H -0.4039(7) 0.8212(6) 0.3497(4) 0.0633(15) Uani 1 1 d . . . . .
C13 C -0.2337(3) 0.8513(2) 0.26771(14) 0.0347(5) Uani 1 1 d . . . . .
H13 H -0.2504(7) 0.9348(5) 0.2590(4) 0.0583(14) Uani 1 1 d . . . . .
C14 C -0.1300(2) 0.77494(17) 0.23544(12) 0.0270(4) Uani 1 1 d . . . . .
C15 C -0.0126(2) 0.78340(17) 0.18222(12) 0.0265(4) Uani 1 1 d . . . . .
C16 C 0.0041(3) 0.88130(18) 0.13882(14) 0.0327(5) Uani 1 1 d . . . . .
H16 H -0.0723(7) 0.9579(4) 0.1416(3) 0.0562(14) Uani 1 1 d . . . . .
C17 C 0.1234(3) 0.87526(19) 0.09117(14) 0.0357(5) Uani 1 1 d . . . . .
H17 H 0.1407(7) 0.9475(4) 0.0566(4) 0.0586(14) Uani 1 1 d . . . . .
C18 C 0.2200(3) 0.77422(18) 0.08709(13) 0.0318(5) Uani 1 1 d . . . . .
H18 H 0.3139(6) 0.7684(4) 0.0510(3) 0.0538(13) Uani 1 1 d . . . . .
C19 C 0.1947(2) 0.68030(17) 0.13135(12) 0.0259(4) Uani 1 1 d . . . . .
C20 C 0.2847(3) 0.56950(17) 0.13381(12) 0.0280(5) Uani 1 1 d . . . . .
C21 C 0.4157(3) 0.5255(2) 0.09878(15) 0.0357(5) Uani 1 1 d . . . . .
H21 H 0.4779(7) 0.5687(5) 0.0621(4) 0.0606(15) Uani 1 1 d . . . . .
C22 C 0.4490(3) 0.4132(2) 0.12601(15) 0.0369(5) Uani 1 1 d . . . . .
H22 H 0.5380(7) 0.3476(5) 0.1152(4) 0.0625(15) Uani 1 1 d . . . . .
N11 N -0.3969(2) 1.01286(16) 0.07097(10) 0.0401(4) Uani 1 1 d . . . . .
O1 O -0.4869(4) 0.6712(2) 0.19416(18) 0.0449(7) Uani 1 1 d . . . . .
H1O H -0.5032(7) 0.5953(5) 0.2443(4) 0.0615(15) Uani 1 1 d . . . . .
O2 O -0.6365(4) 0.7851(3) 0.25862(19) 0.0489(8) Uani 1 1 d . . . . .
O3 O -0.3447(5) 1.0880(3) 0.03354(19) 0.0575(10) Uani 1 1 d . . . . .
C23 C -0.5488(3) 0.76454(19) 0.20678(14) 0.0350(5) Uani 1 1 d . . . . .
C24 C -0.5020(3) 0.85316(18) 0.15444(13) 0.0320(5) Uani 1 1 d . . . . .
C25 C -0.3887(3) 0.8303(2) 0.10354(14) 0.0373(6) Uani 1 1 d . . . . .
H25 H -0.3391(7) 0.7492(5) 0.0975(4) 0.0634(15) Uani 1 1 d . . . . .
C26 C -0.5641(3) 0.9590(2) 0.16002(16) 0.0404(6) Uani 1 1 d . . . . .
H26 H -0.6515(8) 0.9787(5) 0.1980(4) 0.0704(18) Uani 1 1 d . . . . .
C27 C -0.5120(3) 1.0386(2) 0.11754(16) 0.0432(6) Uani 1 1 d . . . . .
H27 H -0.5533(9) 1.1219(5) 0.1188(5) 0.077(2) Uani 1 1 d . . . . .
C28 C -0.3370(3) 0.9108(2) 0.06246(14) 0.0388(6) Uani 1 1 d . . . . .
H28 H -0.2484(7) 0.8990(6) 0.0238(4) 0.0645(16) Uani 1 1 d . . . . .
N12 N -0.49474(19) 0.19022(14) 0.50868(10) 0.0330(4) Uani 1 1 d . . . . .
O4 O -0.3693(4) 0.5226(3) 0.37812(18) 0.0433(7) Uani 1 1 d . . . . .
O5 O -0.5151(4) 0.5145(3) 0.2907(2) 0.0551(9) Uani 1 1 d . . . . .
O6 O -0.5105(4) 0.1023(2) 0.55535(18) 0.0411(7) Uani 1 1 d . . . . .
C29 C -0.4456(3) 0.48049(19) 0.35712(14) 0.0349(5) Uani 1 1 d . . . . .
C30 C -0.4627(3) 0.37947(18) 0.41057(13) 0.0297(5) Uani 1 1 d . . . . .
C31 C -0.4168(3) 0.3410(2) 0.49003(13) 0.0336(5) Uani 1 1 d . . . . .
H31 H -0.3667(7) 0.3837(5) 0.5151(3) 0.0560(14) Uani 1 1 d . . . . .
C32 C -0.5254(3) 0.31993(19) 0.38197(13) 0.0335(5) Uani 1 1 d . . . . .
H32 H -0.5637(8) 0.3473(5) 0.3202(3) 0.0605(15) Uani 1 1 d . . . . .
C33 C -0.5394(3) 0.22549(19) 0.43102(14) 0.0349(5) Uani 1 1 d . . . . .
H33 H -0.5849(7) 0.1747(5) 0.4125(3) 0.0570(14) Uani 1 1 d . . . . .
C34 C -0.4334(3) 0.2470(2) 0.53789(14) 0.0345(5) Uani 1 1 d . . . . .
H34 H -0.4023(7) 0.2136(5) 0.5997(3) 0.0577(14) Uani 1 1 d . . . . .
N13 N 0.0698(2) 0.94445(14) 0.38160(10) 0.0350(4) Uani 1 1 d . . . . .
O7 O 0.1937(4) 1.2212(3) 0.16285(19) 0.0488(8) Uani 1 1 d . . . . .
O8 O 0.3238(4) 1.2049(3) 0.26579(19) 0.0444(7) Uani 1 1 d . . . . .
O9 O 0.0228(4) 0.8685(3) 0.42567(18) 0.0440(7) Uani 1 1 d . . . . .
C35 C 0.2347(3) 1.18187(19) 0.23389(14) 0.0352(5) Uani 1 1 d . . . . .
C36 C 0.1754(3) 1.09892(18) 0.28600(13) 0.0305(5) Uani 1 1 d . . . . .
C37 C 0.2085(3) 1.0577(2) 0.36718(15) 0.0371(6) Uani 1 1 d . . . . .
H37 H 0.2769(8) 1.0833(6) 0.3950(4) 0.0668(17) Uani 1 1 d . . . . .
C38 C 0.0861(3) 1.0608(2) 0.25464(14) 0.0386(6) Uani 1 1 d . . . . .
H38 H 0.0554(8) 1.0904(6) 0.1922(3) 0.0642(17) Uani 1 1 d . . . . .
C39 C 0.0349(3) 0.9832(2) 0.30276(15) 0.0409(6) Uani 1 1 d . . . . .
H39 H -0.0292(9) 0.9482(6) 0.2833(4) 0.0737(19) Uani 1 1 d . . . . .
C40 C 0.1541(3) 0.9809(2) 0.41453(15) 0.0373(6) Uani 1 1 d . . . . .
H40 H 0.1755(8) 0.9472(5) 0.4764(3) 0.0641(16) Uani 1 1 d . . . . .
O1W O 0.7276(6) 0.9925(3) 0.4206(2) 0.0473(8) Uani 1 1 d . . . . .
H1A H 0.6589(8) 0.9542(5) 0.4376(4) 0.0597(14) Uani 1 1 d . . . . .
H1B H 0.8190(9) 0.9387(6) 0.4248(4) 0.0589(14) Uani 1 1 d . . . . .
O2W O 0.6335(6) 0.1265(3) 0.2665(2) 0.0506(8) Uani 1 1 d . . . . .
H2A H 0.5300(9) 0.1475(6) 0.2659(4) 0.0600(15) Uani 1 1 d . . . . .
H2B H 0.6652(7) 0.0819(5) 0.3199(4) 0.0548(13) Uani 1 1 d . . . . .
O3W O 0.1967(5) 0.6903(3) 0.3634(2) 0.0507(8) Uani 1 1 d . . . . .
H3A H 0.2557(7) 0.7182(5) 0.3241(4) 0.0550(13) Uani 1 1 d . . . . .
H3B H 0.1347(7) 0.7483(5) 0.3833(4) 0.0565(13) Uani 1 1 d . . . . .
O4W O 0.0405(6) 0.2175(3) 0.0420(2) 0.0562(9) Uani 1 1 d . . . . .
H4A H -0.0480(10) 0.2094(6) 0.0592(5) 0.0713(18) Uani 1 1 d . . . . .
H4B H 0.0890(7) 0.2160(5) 0.0893(4) 0.0564(14) Uani 1 1 d . . . . .
O5W O -0.2222(5) 1.1717(4) 0.1213(3) 0.0660(11) Uani 1 1 d . . . . .
H5A H -0.2634(8) 1.1566(6) 0.1737(4) 0.0653(16) Uani 1 1 d . . . . .
H5B H -0.2664(7) 1.1436(5) 0.0904(4) 0.0583(14) Uani 1 1 d . . . . .

loop_
_atom_site_aniso_label
_atom_site_aniso_U_11
_atom_site_aniso_U_22
_atom_site_aniso_U_33
_atom_site_aniso_U_23
_atom_site_aniso_U_13
_atom_site_aniso_U_12
Fe1 0.0294(9) 0.0257(7) 0.0239(6) -0.0036(5) 0.0020(6) -0.0154(6)
N1 0.0360(10) 0.0383(9) 0.0306(8) -0.0087(7) -0.0033(7) -0.0165(8)
H1N 0.051(3) 0.055(3) 0.052(3) -0.020(2) -0.001(2) -0.031(3)
N2 0.0331(9) 0.0323(7) 0.0263(7) -0.0055(6) -0.0010(6) -0.0163(7)
N3 0.0305(9) 0.0310(7) 0.0294(7) -0.0059(6) 0.0009(6) -0.0154(7)
N4 0.0348(10) 0.0392(8) 0.0264(7) -0.0076(6) -0.0006(7) -0.0146(7)
N5 0.0381(11) 0.0467(10) 0.0267(8) -0.0062(7) -0.0019(7) -0.0116(9)
H5N 0.062(4) 0.061(3) 0.038(2) -0.001(2) 0.002(2) -0.023(3)
N6 0.0304(10) 0.0415(9) 0.0282(7) -0.0082(7) 0.0052(7) -0.0167(8)
H6N 0.044(3) 0.056(3) 0.042(2) -0.004(2) 0.008(2) -0.025(3)
N7 0.0304(9) 0.0285(7) 0.0277(7) -0.0060(6) 0.0039(6) -0.0135(7)
N8 0.0279(9) 0.0258(7) 0.0279(7) -0.0046(5) 0.0035(6) -0.0135(6)
N9 0.0313(9) 0.0263(7) 0.0293(7) -0.0050(6) 0.0033(6) -0.0132(6)
N10 0.0356(10) 0.0285(8) 0.0338(8) -0.0071(7) -0.0001(7) -0.0123(7)
H10N 0.053(3) 0.032(2) 0.050(3) -0.005(2) -0.001(2) -0.012(2)
C1 0.0429(16) 0.0458(13) 0.0280(11) -0.0073(10) -0.0022(11) -0.0160(12)
H1 0.074(4) 0.087(4) 0.042(3) -0.013(3) -0.015(3) -0.033(4)
C2 0.0437(15) 0.0367(12) 0.0258(11) -0.0005(10) -0.0006(10) -0.0138(11)
H2 0.083(4) 0.060(3) 0.040(3) 0.000(3) 0.004(3) -0.030(3)
C3 0.0313(13) 0.0297(10) 0.0246(10) -0.0027(8) 0.0014(9) -0.0129(9)
C4 0.0303(13) 0.0279(10) 0.0306(10) -0.0061(8) 0.0021(9) -0.0147(9)
C5 0.0392(15) 0.0290(11) 0.0418(14) -0.0064(10) 0.0089(10) -0.0188(10)
H5 0.066(4) 0.050(3) 0.050(3) 0.001(2) 0.006(3) -0.026(3)
C6 0.0363(15) 0.0344(12) 0.0555(15) -0.0140(11) 0.0062(12) -0.0182(11)
H6 0.073(4) 0.051(3) 0.081(4) -0.014(3) 0.006(3) -0.038(3)
C7 0.0375(15) 0.0386(12) 0.0491(14) -0.0162(11) 0.0037(12) -0.0224(11)
H7 0.077(4) 0.070(4) 0.073(4) -0.020(3) -0.010(3) -0.048(3)
C8 0.0294(13) 0.0341(11) 0.0349(11) -0.0119(9) 0.0007(9) -0.0174(10)
C9 0.0300(13) 0.0409(12) 0.0304(11) -0.0125(9) 0.0007(9) -0.0163(10)
C10 0.0396(16) 0.0632(16) 0.0395(13) -0.0239(12) -0.0038(11) -0.0228(14)
H10 0.074(5) 0.097(5) 0.083(4) -0.034(4) -0.012(4) -0.054(4)
C11 0.0380(16) 0.0721(18) 0.0288(13) -0.0158(12) -0.0045(11) -0.0151(14)
H11 0.073(5) 0.112(5) 0.036(3) -0.013(3) -0.010(3) -0.026(4)
C12 0.0303(14) 0.0464(13) 0.0379(12) -0.0185(10) 0.0074(11) -0.0139(11)
H12 0.053(4) 0.074(4) 0.067(3) -0.027(3) 0.028(3) -0.027(3)
C13 0.0303(14) 0.0393(13) 0.0391(12) -0.0176(10) 0.0091(10) -0.0139(10)
H13 0.057(4) 0.049(3) 0.079(4) -0.034(3) 0.013(3) -0.020(3)
C14 0.0269(12) 0.0260(10) 0.0290(10) -0.0080(8) 0.0050(9) -0.0107(9)
C15 0.0269(12) 0.0249(9) 0.0296(10) -0.0058(8) 0.0042(9) -0.0132(9)
C16 0.0374(14) 0.0255(11) 0.0360(11) -0.0038(9) 0.0038(10) -0.0160(11)
H16 0.062(4) 0.041(3) 0.061(3) -0.008(2) 0.011(3) -0.019(3)
C17 0.0383(15) 0.0298(11) 0.0384(12) -0.0028(10) 0.0069(10) -0.0176(10)
H17 0.063(4) 0.045(3) 0.064(3) -0.001(2) 0.014(3) -0.026(3)
C18 0.0314(14) 0.0312(11) 0.0320(11) -0.0007(9) 0.0087(10) -0.0177(10)
H18 0.052(3) 0.052(3) 0.055(3) -0.008(2) 0.026(3) -0.025(2)
C19 0.0278(12) 0.0262(10) 0.0244(9) -0.0028(8) 0.0052(8) -0.0144(9)
C20 0.0282(13) 0.0271(10) 0.0289(10) -0.0048(8) 0.0041(9) -0.0128(9)
C21 0.0298(14) 0.0364(12) 0.0411(12) -0.0108(10) 0.0092(10) -0.0135(11)
H21 0.054(4) 0.057(3) 0.073(4) -0.018(3) 0.029(3) -0.028(3)
C22 0.0344(15) 0.0365(12) 0.0404(12) -0.0107(10) 0.0045(10) -0.0138(12)
H22 0.053(4) 0.054(3) 0.077(4) -0.020(3) 0.012(3) -0.017(3)
N11 0.0490(12) 0.0489(10) 0.0303(8) -0.0041(7) 0.0045(8) -0.0326(9)
O1 0.057(2) 0.0371(15) 0.0415(15) -0.0030(12) -0.0031(14) -0.0226(14)
H1O 0.065(4) 0.060(3) 0.062(3) -0.013(3) -0.009(3) -0.025(3)
O2 0.054(2) 0.0504(17) 0.0454(16) -0.0066(13) 0.0179(15) -0.0299(16)
O3 0.080(3) 0.074(2) 0.0382(15) -0.0057(15) 0.0095(16) -0.059(2)
C23 0.0380(15) 0.0324(11) 0.0356(11) -0.0015(9) -0.0012(10) -0.0189(10)
C24 0.0361(14) 0.0328(11) 0.0283(10) -0.0031(8) 0.0046(9) -0.0182(10)
C25 0.0383(15) 0.0418(14) 0.0332(11) -0.0089(10) 0.0062(10) -0.0178(12)
H25 0.066(4) 0.053(3) 0.067(4) -0.021(3) 0.016(3) -0.016(3)
C26 0.0439(17) 0.0352(12) 0.0445(13) -0.0069(10) 0.0121(12) -0.0217(11)
H26 0.072(4) 0.057(3) 0.082(4) -0.027(3) 0.038(4) -0.025(3)
C27 0.0527(17) 0.0368(14) 0.0437(13) -0.0066(10) 0.0121(12) -0.0256(12)
H27 0.100(6) 0.051(4) 0.084(4) -0.025(3) 0.029(4) -0.033(3)
C28 0.0401(16) 0.0483(14) 0.0326(12) -0.0079(10) 0.0052(11) -0.0243(12)
H28 0.057(4) 0.084(4) 0.055(3) -0.022(3) 0.020(3) -0.031(3)
N12 0.0314(10) 0.0355(8) 0.0351(8) -0.0099(6) 0.0056(7) -0.0159(7)
O4 0.0495(19) 0.0453(15) 0.0423(15) -0.0070(12) 0.0014(13) -0.0293(15)
O5 0.075(3) 0.0494(18) 0.0432(16) 0.0067(14) -0.0197(16) -0.0349(18)
O6 0.0466(19) 0.0346(13) 0.0451(15) -0.0073(12) 0.0078(13) -0.0220(13)
C29 0.0389(15) 0.0329(11) 0.0354(11) -0.0058(9) 0.0014(10) -0.0182(10)
C30 0.0307(13) 0.0291(10) 0.0300(10) -0.0069(8) -0.0002(9) -0.0120(9)
C31 0.0378(14) 0.0397(12) 0.0296(11) -0.0105(9) 0.0003(10) -0.0202(11)
H31 0.071(4) 0.062(3) 0.053(3) -0.013(2) -0.005(3) -0.045(3)
C32 0.0384(14) 0.0368(11) 0.0296(12) -0.0091(9) -0.0017(10) -0.0178(10)
H32 0.082(4) 0.061(3) 0.039(3) -0.003(2) -0.015(3) -0.032(3)
C33 0.0439(15) 0.0356(11) 0.0330(11) -0.0095(9) 0.0013(10) -0.0229(11)
H33 0.075(4) 0.062(3) 0.055(3) -0.022(3) 0.002(3) -0.044(3)
C34 0.0385(15) 0.0381(12) 0.0331(13) -0.0089(10) 0.0026(10) -0.0217(11)
H34 0.071(4) 0.073(3) 0.039(3) -0.006(2) -0.004(3) -0.043(3)
N13 0.0355(10) 0.0375(8) 0.0330(8) -0.0060(7) 0.0022(7) -0.0171(7)
O7 0.060(2) 0.0532(17) 0.0403(16) -0.0028(13) -0.0008(14) -0.0353(17)
O8 0.046(2) 0.0438(15) 0.0501(16) -0.0050(13) -0.0082(14) -0.0276(14)
O9 0.0476(19) 0.0442(15) 0.0426(15) -0.0033(12) 0.0058(13) -0.0264(14)
C35 0.0378(15) 0.0320(11) 0.0377(12) -0.0066(9) 0.0002(10) -0.0168(10)
C36 0.0303(13) 0.0299(10) 0.0336(11) -0.0079(9) 0.0003(9) -0.0136(9)
C37 0.0393(15) 0.0372(12) 0.0362(12) -0.0052(10) -0.0076(11) -0.0171(11)
H37 0.087(5) 0.077(4) 0.058(3) -0.012(3) -0.008(3) -0.058(4)
C38 0.0473(16) 0.0443(13) 0.0310(13) -0.0039(10) -0.0025(11) -0.0283(12)
H38 0.093(5) 0.080(4) 0.031(3) 0.002(2) -0.008(3) -0.056(4)
C39 0.0497(17) 0.0469(14) 0.0315(11) -0.0017(10) -0.0013(11) -0.0299(13)
H39 0.092(5) 0.096(5) 0.054(3) -0.009(3) -0.001(3) -0.067(5)
C40 0.0397(15) 0.0366(12) 0.0362(14) -0.0055(10) -0.0037(10) -0.0166(11)
H40 0.081(5) 0.074(4) 0.044(3) -0.005(3) -0.010(3) -0.041(3)
O1W 0.042(2) 0.055(2) 0.0471(17) -0.0103(15) 0.0045(16) -0.023(2)
H1A 0.056(4) 0.065(3) 0.059(3) -0.004(3) -0.003(3) -0.032(3)
H1B 0.055(4) 0.061(4) 0.063(3) -0.014(3) 0.005(3) -0.025(4)
O2W 0.046(3) 0.059(2) 0.047(2) -0.0143(17) 0.0023(18) -0.0184(18)
H2A 0.050(4) 0.069(4) 0.063(4) -0.017(3) -0.004(3) -0.024(3)
H2B 0.054(4) 0.052(3) 0.054(3) -0.010(3) -0.004(3) -0.017(3)
O3W 0.062(2) 0.050(2) 0.0499(19) -0.0140(16) 0.0150(18) -0.033(2)
H3A 0.056(4) 0.063(3) 0.054(3) -0.016(3) 0.009(3) -0.032(3)
H3B 0.061(4) 0.054(3) 0.063(3) -0.018(3) 0.012(3) -0.030(3)
O4W 0.067(3) 0.063(2) 0.040(2) -0.0098(15) -0.001(2) -0.028(2)
H4A 0.069(5) 0.078(4) 0.076(4) -0.018(3) -0.010(4) -0.036(4)
H4B 0.067(4) 0.063(3) 0.044(3) -0.006(2) -0.010(3) -0.033(3)
O5W 0.080(3) 0.088(3) 0.056(2) -0.029(2) 0.012(2) -0.054(3)
H5A 0.081(5) 0.070(4) 0.050(3) -0.020(3) 0.006(3) -0.030(3)
H5B 0.064(4) 0.066(3) 0.053(3) -0.017(3) 0.000(3) -0.032(3)

loop_
_atom_type_symbol
_atom_type_description
_atom_type_scat_dispersion_real
_atom_type_scat_dispersion_imag
_atom_type_scat_source
C C 0.0000 0.0000 'Neutron Data Booklet, ILL Grenoble, France (2003) ISBN 0-9704143-7-4'
H H 0.0000 0.0000 'Neutron Data Booklet, ILL Grenoble, France (2003) ISBN 0-9704143-7-4'
Fe Fe 0.0000 0.0000 'Neutron Data Booklet, ILL Grenoble, France (2003) ISBN 0-9704143-7-4'
O O 0.0000 0.0000 'Neutron Data Booklet, ILL Grenoble, France (2003) ISBN 0-9704143-7-4'
N N 0.0000 0.0000 'Neutron Data Booklet, ILL Grenoble, France (2003) ISBN 0-9704143-7-4'

loop_
_geom_angle_atom_site_label_1
_geom_angle_atom_site_label_2
_geom_angle_atom_site_label_3
_geom_angle
_geom_angle_site_symmetry_1
_geom_angle_site_symmetry_3
_geom_angle_publ_flag
N8 Fe1 N3 169.79(10) . . ?
N8 Fe1 N2 114.52(9) . . ?
N3 Fe1 N2 74.50(7) . . ?
N8 Fe1 N9 74.56(7) . . ?
N3 Fe1 N9 109.50(9) . . ?
N2 Fe1 N9 99.95(9) . . ?
N8 Fe1 N4 96.41(8) . . ?
N3 Fe1 N4 74.35(8) . . ?
N2 Fe1 N4 148.82(9) . . ?
N9 Fe1 N4 91.74(8) . . ?
N8 Fe1 N7 74.80(7) . . ?
N3 Fe1 N7 101.08(9) . . ?
N2 Fe1 N7 90.77(8) . . ?
N9 Fe1 N7 149.29(9) . . ?
N4 Fe1 N7 93.71(9) . . ?
N2 N1 C1 111.59(19) . . ?
N2 N1 H1N 118.5(3) . . ?
C1 N1 H1N 129.4(3) . . ?
N1 N2 C3 105.96(16) . . ?
N1 N2 Fe1 137.52(13) . . ?
C3 N2 Fe1 116.51(14) . . ?
C8 N3 C4 120.75(18) . . ?
C8 N3 Fe1 119.62(14) . . ?
C4 N3 Fe1 119.36(14) . . ?
C9 N4 N5 106.05(17) . . ?
C9 N4 Fe1 115.44(14) . . ?
N5 N4 Fe1 138.49(15) . . ?
N4 N5 C11 111.2(2) . . ?
N4 N5 H5N 122.0(4) . . ?
C11 N5 H5N 126.7(4) . . ?
N7 N6 C12 111.40(18) . . ?
N7 N6 H6N 120.9(3) . . ?
C12 N6 H6N 127.3(4) . . ?
C14 N7 N6 105.64(16) . . ?
C14 N7 Fe1 114.22(14) . . ?
N6 N7 Fe1 138.63(13) . . ?
C15 N8 C19 120.75(17) . . ?
C15 N8 Fe1 119.47(14) . . ?
C19 N8 Fe1 119.44(13) . . ?
N10 N9 C20 105.86(16) . . ?
N10 N9 Fe1 139.35(13) . . ?
C20 N9 Fe1 114.68(14) . . ?
N9 N10 C22 111.95(17) . . ?
N9 N10 H10N 119.4(3) . . ?
C22 N10 H10N 128.6(4) . . ?
N1 C1 C2 107.5(2) . . ?
N1 C1 H1 120.4(5) . . ?
C2 C1 H1 132.0(4) . . ?
C1 C2 C3 104.4(2) . . ?
C1 C2 H2 127.3(4) . . ?
C3 C2 H2 128.4(4) . . ?
N2 C3 C2 110.5(2) . . ?
N2 C3 C4 116.29(18) . . ?
C2 C3 C4 133.1(2) . . ?
N3 C4 C5 121.3(2) . . ?
N3 C4 C3 113.24(18) . . ?
C5 C4 C3 125.4(2) . . ?
C4 C5 C6 118.3(2) . . ?
C4 C5 H5 120.8(4) . . ?
C6 C5 H5 120.9(4) . . ?
C7 C6 C5 119.7(2) . . ?
C7 C6 H6 120.0(5) . . ?
C5 C6 H6 120.3(5) . . ?
C8 C7 C6 118.7(2) . . ?
C8 C7 H7 120.7(4) . . ?
C6 C7 H7 120.6(4) . . ?
N3 C8 C7 121.2(2) . . ?
N3 C8 C9 113.49(19) . . ?
C7 C8 C9 125.3(2) . . ?
N4 C9 C10 110.7(2) . . ?
N4 C9 C8 116.94(19) . . ?
C10 C9 C8 132.3(2) . . ?
C11 C10 C9 104.4(2) . . ?
C11 C10 H10 126.3(5) . . ?
C9 C10 H10 129.3(5) . . ?
N5 C11 C10 107.7(2) . . ?
N5 C11 H11 119.8(5) . . ?
C10 C11 H11 132.5(5) . . ?
N6 C12 C13 107.6(2) . . ?
N6 C12 H12 123.5(4) . . ?
C13 C12 H12 128.9(4) . . ?
C12 C13 C14 104.4(2) . . ?
C12 C13 H13 126.5(4) . . ?
C14 C13 H13 129.2(4) . . ?
N7 C14 C13 111.02(19) . . ?
N7 C14 C15 117.05(18) . . ?
C13 C14 C15 131.9(2) . . ?
N8 C15 C16 121.7(2) . . ?
N8 C15 C14 113.33(17) . . ?
C16 C15 C14 124.9(2) . . ?
C17 C16 C15 117.8(2) . . ?
C17 C16 H16 121.2(4) . . ?
C15 C16 H16 121.0(4) . . ?
C18 C17 C16 120.0(2) . . ?
C18 C17 H17 119.2(4) . . ?
C16 C17 H17 120.8(4) . . ?
C17 C18 C19 118.7(2) . . ?
C17 C18 H18 120.7(4) . . ?
C19 C18 H18 120.6(4) . . ?
N8 C19 C18 120.9(2) . . ?
N8 C19 C20 113.55(17) . . ?
C18 C19 C20 125.5(2) . . ?
N9 C20 C21 110.26(19) . . ?
N9 C20 C19 117.10(19) . . ?
C21 C20 C19 132.6(2) . . ?
C22 C21 C20 104.6(2) . . ?
C22 C21 H21 127.8(4) . . ?
C20 C21 H21 127.5(4) . . ?
N10 C22 C21 107.3(2) . . ?
N10 C22 H22 121.5(4) . . ?
C21 C22 H22 131.2(4) . . ?
O3 N11 C28 119.8(3) . . ?
O3 N11 C27 119.4(3) . . ?
C28 N11 C27 120.8(2) . . ?
C23 O1 H1O 115.4(4) . . ?
O2 C23 O1 126.1(3) . . ?
O2 C23 C24 119.4(2) . . ?
O1 C23 C24 114.4(2) . . ?
C26 C24 C25 118.4(2) . . ?
C26 C24 C23 120.3(2) . . ?
C25 C24 C23 121.1(2) . . ?
C28 C25 C24 120.2(2) . . ?
C28 C25 H25 119.7(4) . . ?
C24 C25 H25 120.1(4) . . ?
C27 C26 C24 120.4(3) . . ?
C27 C26 H26 119.8(4) . . ?
C24 C26 H26 119.8(4) . . ?
N11 C27 C26 119.9(2) . . ?
N11 C27 H27 114.9(4) . . ?
C26 C27 H27 125.1(5) . . ?
N11 C28 C25 120.2(2) . . ?
N11 C28 H28 115.2(4) . . ?
C25 C28 H28 124.6(5) . . ?
O6 N12 C33 120.3(2) . . ?
O6 N12 C34 119.7(2) . . ?
C33 N12 C34 119.97(19) . . ?
C29 O5 H1O 116.1(4) . . ?
O4 C29 O5 126.3(3) . . ?
O4 C29 C30 120.5(2) . . ?
O5 C29 C30 113.3(2) . . ?
C31 C30 C32 117.8(2) . . ?
C31 C30 C29 121.6(2) . . ?
C32 C30 C29 120.6(2) . . ?
C34 C31 C30 120.2(2) . . ?
C34 C31 H31 119.0(4) . . ?
C30 C31 H31 120.7(4) . . ?
C33 C32 C30 120.8(2) . . ?
C33 C32 H32 118.9(4) . . ?
C30 C32 H32 120.4(4) . . ?
N12 C33 C32 120.3(2) . . ?
N12 C33 H33 115.1(4) . . ?
C32 C33 H33 124.6(4) . . ?
N12 C34 C31 121.0(2) . . ?
N12 C34 H34 114.9(4) . . ?
C31 C34 H34 124.2(4) . . ?
O9 N13 C40 120.2(2) . . ?
O9 N13 C39 118.9(2) . . ?
C40 N13 C39 120.9(2) . . ?
O7 C35 O8 124.8(3) . . ?
O7 C35 C36 118.1(2) . . ?
O8 C35 C36 117.0(2) . . ?
C37 C36 C38 117.6(2) . . ?
C37 C36 C35 121.1(2) . . ?
C38 C36 C35 121.3(2) . . ?
C40 C37 C36 120.6(2) . . ?
C40 C37 H37 118.0(4) . . ?
C36 C37 H37 121.4(4) . . ?
C39 C38 C36 120.7(2) . . ?
C39 C38 H38 118.1(4) . . ?
C36 C38 H38 121.2(4) . . ?
N13 C39 C38 120.1(2) . . ?
N13 C39 H39 114.6(4) . . ?
C38 C39 H39 125.3(4) . . ?
N13 C40 C37 120.0(2) . . ?
N13 C40 H40 116.3(4) . . ?
C37 C40 H40 123.7(4) . . ?
H1A O1W H1B 106.9(6) . . ?
H2A O2W H2B 105.5(7) . . ?
H3A O3W H3B 108.7(6) . . ?
H4A O4W H4B 106.4(7) . . ?
H5A O5W H5B 104.4(7) . . ?

loop_
_geom_bond_atom_site_label_1
_geom_bond_atom_site_label_2
_geom_bond_distance
_geom_bond_site_symmetry_2
_geom_bond_publ_flag
Fe1 N8 2.107(2) . ?
Fe1 N3 2.120(2) . ?
Fe1 N2 2.150(2) . ?
Fe1 N9 2.178(2) . ?
Fe1 N4 2.184(2) . ?
Fe1 N7 2.184(2) . ?
N1 N2 1.335(2) . ?
N1 C1 1.347(3) . ?
N1 H1N 1.025(6) . ?
N2 C3 1.346(3) . ?
N3 C8 1.337(3) . ?
N3 C4 1.344(3) . ?
N4 C9 1.338(3) . ?
N4 N5 1.338(2) . ?
N5 C11 1.344(4) . ?
N5 H5N 1.024(7) . ?
N6 N7 1.341(2) . ?
N6 C12 1.348(3) . ?
N6 H6N 1.020(6) . ?
N7 C14 1.340(3) . ?
N8 C15 1.333(3) . ?
N8 C19 1.341(3) . ?
N9 N10 1.336(2) . ?
N9 C20 1.351(3) . ?
N10 C22 1.347(3) . ?
N10 H10N 1.043(5) . ?
C1 C2 1.386(4) . ?
C1 H1 1.064(6) . ?
C2 C3 1.400(3) . ?
C2 H2 1.065(6) . ?
C3 C4 1.457(3) . ?
C4 C5 1.388(3) . ?
C5 C6 1.394(4) . ?
C5 H5 1.078(6) . ?
C6 C7 1.392(4) . ?
C6 H6 1.067(6) . ?
C7 C8 1.385(3) . ?
C7 H7 1.076(7) . ?
C8 C9 1.460(3) . ?
C9 C10 1.394(3) . ?
C10 C11 1.383(4) . ?
C10 H10 1.070(7) . ?
C11 H11 1.079(6) . ?
C12 C13 1.383(4) . ?
C12 H12 1.068(7) . ?
C13 C14 1.396(3) . ?
C13 H13 1.055(6) . ?
C14 C15 1.457(3) . ?
C15 C16 1.395(3) . ?
C16 C17 1.392(4) . ?
C16 H16 1.062(7) . ?
C17 C18 1.388(3) . ?
C17 H17 1.064(6) . ?
C18 C19 1.392(3) . ?
C18 H18 1.081(6) . ?
C19 C20 1.445(3) . ?
C20 C21 1.404(3) . ?
C21 C22 1.388(4) . ?
C21 H21 1.063(6) . ?
C22 H22 1.062(7) . ?
N11 O3 1.303(4) . ?
N11 C28 1.350(3) . ?
N11 C27 1.356(3) . ?
O1 C23 1.275(4) . ?
O1 H1O 1.203(7) . ?
O2 C23 1.232(4) . ?
C23 C24 1.491(3) . ?
C24 C26 1.381(4) . ?
C24 C25 1.386(4) . ?
C25 C28 1.373(4) . ?
C25 H25 1.070(7) . ?
C26 C27 1.373(4) . ?
C26 H26 1.058(7) . ?
C27 H27 1.066(7) . ?
C28 H28 1.065(7) . ?
N12 O6 1.298(3) . ?
N12 C33 1.356(3) . ?
N12 C34 1.357(3) . ?
O4 C29 1.232(4) . ?
O5 C29 1.277(4) . ?
O5 H1O 1.206(7) . ?
C29 C30 1.486(3) . ?
C30 C31 1.387(3) . ?
C30 C32 1.391(3) . ?
C31 C34 1.375(3) . ?
C31 H31 1.079(6) . ?
C32 C33 1.376(3) . ?
C32 H32 1.088(6) . ?
C33 H33 1.078(6) . ?
C34 H34 1.069(6) . ?
N13 O9 1.312(3) . ?
N13 C40 1.347(3) . ?
N13 C39 1.352(3) . ?
O7 C35 1.240(4) . ?
O8 C35 1.254(4) . ?
C35 C36 1.506(3) . ?
C36 C37 1.387(3) . ?
C36 C38 1.388(4) . ?
C37 C40 1.386(4) . ?
C37 H37 1.066(7) . ?
C38 C39 1.380(4) . ?
C38 H38 1.076(5) . ?
C39 H39 1.045(8) . ?
C40 H40 1.054(6) . ?
O1W H1A 0.984(10) . ?
O1W H1B 0.935(12) . ?
O2W H2A 0.967(12) . ?
O2W H2B 0.962(9) . ?
O3W H3A 0.956(9) . ?
O3W H3B 0.949(10) . ?
O4W H4A 0.945(14) . ?
O4W H4B 0.981(9) . ?
O5W H5A 0.973(10) . ?
O5W H5B 0.952(10) . ?

loop_
_geom_hbond_atom_site_label_D
_geom_hbond_atom_site_label_H
_geom_hbond_atom_site_label_A
_geom_hbond_distance_DH
_geom_hbond_distance_HA
_geom_hbond_distance_DA
_geom_hbond_angle_DHA
_geom_hbond_site_symmetry_A
_geom_hbond_publ_flag
N1 H1N O3W 1.025(6) 1.686(7) 2.695(4) 167.3(5) . yes
N5 H5N O4W 1.024(7) 1.828(7) 2.824(5) 163.2(5) 2_565 yes
N6 H6N O4 1.020(6) 1.802(6) 2.818(4) 174.3(5) . yes
N10 H10N O8 1.043(5) 1.661(6) 2.699(3) 173.3(5) 1_545 yes
O1 H1O O5 1.203(7) 1.206(7) 2.407(4) 175.1(7) . yes
O1W H1B O9 0.935(12) 1.912(9) 2.816(6) 161.9(6) 1_655 yes
O1W H1A O6 0.984(10) 1.877(8) 2.843(6) 166.1(6) 2_566 yes
O2W H2B O1W 0.962(9) 1.837(8) 2.799(6) 178.0(6) 1_545 yes
O2W H2A O8 0.967(12) 1.921(10) 2.885(6) 173.5(6) 1_545 yes
O3W H3A O2 0.956(9) 1.794(7) 2.743(5) 171.3(6) 1_655 yes
O3W H3B O9 0.949(10) 1.934(8) 2.881(6) 175.1(6) . yes
O4W H4B O7 0.981(9) 1.746(7) 2.719(6) 170.9(6) 1_545 yes
O4W H4A O5W 0.945(14) 2.122(11) 3.051(7) 167.7(7) 1_545 yes
O5W H5A O2W 0.973(10) 1.879(8) 2.845(6) 171.0(7) 1_465 yes
O5W H5B O3 0.952(10) 1.770(8) 2.722(6) 178.4(7) . yes
